data_1549766
loop_
_publ_author_name
'Majcher, Anna M.'
'D\;abczy\'nski, Pawe\/l'
'Marzec, Mateusz M.'
'Ceglarska, Magdalena'
'Rysz, Jakub'
'Bernasik, Andrzej'
'Ohkoshi, Shin-Ichi'
'Stefa\'nczyk, Olaf'

_publ_section_title
;
 Between single ion magnets and macromolecules: a polymer/transition
 metal-based semi-solid solution.
;
_journal_issue 36
_journal_name_full 'Chemical science'
_journal_page_first 7277
_journal_page_last 7286
_journal_paper_doi 10.1039/c8sc02277a
_journal_volume 9
_journal_year 2018
_chemical_compound_source 'synthesis as described'
_chemical_formula_moiety 'C14 H14 Br2 Co N2'
_chemical_formula_sum 'C14 H14 Br2 Co N2'
_chemical_formula_weight 429.02
_chemical_name_systematic
;
Dibromo-bis(4-vinylpyridine)-cobalt(II)
;
_space_group_IT_number 15
_space_group_name_Hall '-C 2yc'
_space_group_name_H-M_alt 'C 1 2/c 1'
_symmetry_cell_setting monoclinic
_symmetry_Int_Tables_number 15
_symmetry_space_group_name_Hall '-C 2yc'
_symmetry_space_group_name_H-M 'C 1 2/c 1'
_atom_sites_solution_hydrogens geom
_atom_sites_solution_primary direct
_audit_creation_date 2017-12-11T18:54:08-00:00
_audit_creation_method 'WinGX routine CIF_UPDATE'
_audit_update_record
;
2017-12-15 deposited with the CCDC.
2018-08-03 downloaded from the CCDC.
;
_cell_angle_alpha 90
_cell_angle_beta 95.764(7)
_cell_angle_gamma 90
_cell_formula_units_Z 4
_cell_length_a 9.1275(7)
_cell_length_b 12.1835(8)
_cell_length_c 14.8264(10)
_cell_measurement_reflns_used 7964
_cell_measurement_temperature 296(2)
_cell_measurement_theta_max 27.43
_cell_measurement_theta_min 2.76
_cell_measurement_wavelength 0.71075
_cell_volume 1640.4(2)
_computing_molecular_graphics 'Olex2 (Dolomanov et al., 2009)'
_computing_publication_material 'Olex2 (Dolomanov et al., 2009)'
_computing_structure_refinement 'ShelXL (Sheldrick, 2015)'
_computing_structure_solution 'SHELXT-2014/4 (Sheldrick, 2014)'
_diffrn_ambient_temperature 296(2)
_diffrn_detector_area_resol_mean 10.000
_diffrn_measured_fraction_theta_full 1
_diffrn_measured_fraction_theta_max 0.999
_diffrn_measurement_device_type 'Rigaku R-AXIS RAPID'
_diffrn_measurement_method \w
_diffrn_radiation_type MoK\a
_diffrn_radiation_wavelength 0.71075
_diffrn_reflns_av_R_equivalents 0.0449
_diffrn_reflns_av_unetI/netI 0.0273
_diffrn_reflns_Laue_measured_fraction_full 1
_diffrn_reflns_Laue_measured_fraction_max 0.999
_diffrn_reflns_limit_h_max 11
_diffrn_reflns_limit_h_min -11
_diffrn_reflns_limit_k_max 15
_diffrn_reflns_limit_k_min -15
_diffrn_reflns_limit_l_max 17
_diffrn_reflns_limit_l_min -19
_diffrn_reflns_number 12807
_diffrn_reflns_point_group_measured_fraction_full 1
_diffrn_reflns_point_group_measured_fraction_max 0.999
_diffrn_reflns_theta_full 25.242
_diffrn_reflns_theta_max 27.466
_diffrn_reflns_theta_min 2.762
_exptl_absorpt_coefficient_mu 5.906
_exptl_absorpt_correction_T_max 0.591
_exptl_absorpt_correction_T_min 0.358
_exptl_absorpt_correction_type multi-scan
_exptl_absorpt_process_details 'ABSCOR (Rigaku, 1995)'
_exptl_crystal_colour blue
_exptl_crystal_density_diffrn 1.737
_exptl_crystal_density_method 'not measured'
_exptl_crystal_description prism
_exptl_crystal_F_000 836
_exptl_crystal_preparation 'Magnetic properties'
_exptl_crystal_size_max 0.389
_exptl_crystal_size_mid 0.13
_exptl_crystal_size_min 0.089
_refine_diff_density_max 0.291
_refine_diff_density_min -0.251
_refine_diff_density_rms 0.04
_refine_ls_extinction_method none
_refine_ls_goodness_of_fit_ref 1.107
_refine_ls_hydrogen_treatment constr
_refine_ls_matrix_type full
_refine_ls_number_parameters 106
_refine_ls_number_reflns 1870
_refine_ls_number_restraints 0
_refine_ls_restrained_S_all 1.107
_refine_ls_R_factor_all 0.1037
_refine_ls_R_factor_gt 0.0515
_refine_ls_shift/su_max 0.001
_refine_ls_shift/su_mean 0
_refine_ls_structure_factor_coef Fsqd
_refine_ls_weighting_details 'w=1/[\s^2^(Fo^2^)+(0.0181P)^2^+2.0509P] where P=(Fo^2^+2Fc^2^)/3'
_refine_ls_weighting_scheme calc
_refine_ls_wR_factor_gt 0.0649
_refine_ls_wR_factor_ref 0.075
_reflns_Friedel_coverage 0
_reflns_number_gt 1157
_reflns_number_total 1870
_reflns_threshold_expression 'I > 2\s(I)'
_cod_data_source_file c8sc02277a2.cif
_cod_data_source_block 2_Co(4vpy)2Br2
_cod_depositor_comments 'Adding full bibliography for 1549765--1549766.cif.'
_cod_database_code 1549766
_olex2_refinement_description
;
1. Fixed Uiso
 At 1.2 times of:
  All C(H) groups, All C(H,H) groups
2. Others
 Sof(C6B)=Sof(H6B)=Sof(C7B)=Sof(H7BA)=Sof(H7BB)=1-FVAR(1)
 Sof(C7A)=Sof(H7AA)=Sof(H7AB)=Sof(C6A)=Sof(H6A)=FVAR(1)
3.a Aromatic/amide H refined with riding coordinates:
 C1(H1), C5(H5), C4(H4), C2(H2), C6B(H6B), C6A(H6A)
3.b X=CH2 refined with riding coordinates:
 C7B(H7BA,H7BB), C7A(H7AA,H7AB)
;
_olex2_submission_special_instructions 'No special instructions were received'

loop_
_symmetry_equiv_pos_as_xyz
'x, y, z'
'-x, y, -z+1/2'
'x+1/2, y+1/2, z'
'-x+1/2, y+1/2, -z+1/2'
'-x, -y, -z'
'x, -y, z-1/2'
'-x+1/2, -y+1/2, -z'
'x+1/2, -y+1/2, z-1/2'

loop_
_atom_site_label
_atom_site_type_symbol
_atom_site_fract_x
_atom_site_fract_y
_atom_site_fract_z
_atom_site_U_iso_or_equiv
_atom_site_adp_type
_atom_site_occupancy
_atom_site_site_symmetry_order
_atom_site_calc_flag
_atom_site_refinement_flags_posn
_atom_site_refinement_flags_adp
_atom_site_refinement_flags_occupancy
_atom_site_disorder_assembly
_atom_site_disorder_group
Br1 Br 1.22141(6) 1.08908(4) 0.26191(4) 0.1098(2) Uani 1 1 d . . . . .
Co1 Co 1 0.98795(6) 0.25 0.0771(3) Uani 1 2 d S T P . .
N1 N 1.0018(3) 0.8841(2) 0.1431(2) 0.0723(8) Uani 1 1 d . . . . .
C1 C 0.9177(5) 0.7943(4) 0.1383(3) 0.0883(12) Uani 1 1 d . . . . .
H1 H 0.8586 0.7811 0.1847 0.106 Uiso 1 1 calc R . . . .
C5 C 1.0829(5) 0.9004(4) 0.0742(3) 0.0899(12) Uani 1 1 d . . . . .
H5 H 1.1433 0.962 0.0755 0.108 Uiso 1 1 calc R . . . .
C4 C 1.0812(5) 0.8308(5) 0.0019(3) 0.1002(14) Uani 1 1 d . . . . .
H4 H 1.1385 0.8466 -0.0449 0.12 Uiso 1 1 calc R . . . .
C2 C 0.9140(5) 0.7211(4) 0.0687(3) 0.0972(14) Uani 1 1 d . . . . .
H2 H 0.8551 0.6588 0.0696 0.117 Uiso 1 1 calc R . . . .
C3 C 0.9961(6) 0.7382(4) -0.0025(3) 0.0944(14) Uani 1 1 d . . . . .
C6B C 0.966(3) 0.6384(19) -0.0704(18) 0.096(7) Uani 0.50(4) 1 d . . . A 2
H6B H 0.9026 0.581 -0.0603 0.116 Uiso 0.50(4) 1 calc R . . A 2
C7B C 1.037(2) 0.6442(17) -0.141(2) 0.124(7) Uani 0.50(4) 1 d . . . A 2
H7BA H 1.0994 0.7033 -0.1481 0.149 Uiso 0.50(4) 1 calc R . . A 2
H7BB H 1.0265 0.5893 -0.1846 0.149 Uiso 0.50(4) 1 calc R . . A 2
C7A C 0.963(3) 0.581(3) -0.0961(19) 0.142(9) Uani 0.50(4) 1 d . . . A 1
H7AA H 0.9117 0.5507 -0.0511 0.17 Uiso 0.50(4) 1 calc R . . A 1
H7AB H 0.9744 0.542 -0.1486 0.17 Uiso 0.50(4) 1 calc R . . A 1
C6A C 1.017(2) 0.678(2) -0.0859(14) 0.085(7) Uani 0.50(4) 1 d . . . A 1
H6A H 1.0678 0.7098 -0.1305 0.102 Uiso 0.50(4) 1 calc R . . A 1

loop_
_atom_site_aniso_label
_atom_site_aniso_U_11
_atom_site_aniso_U_22
_atom_site_aniso_U_33
_atom_site_aniso_U_23
_atom_site_aniso_U_13
_atom_site_aniso_U_12
Br1 0.1164(4) 0.0952(4) 0.1238(4) -0.0077(3) 0.0415(3) -0.0290(3)
Co1 0.0913(6) 0.0671(5) 0.0773(5) 0 0.0292(4) 0
N1 0.081(2) 0.071(2) 0.068(2) 0.0012(16) 0.0184(17) 0.0047(17)
C1 0.097(3) 0.090(3) 0.079(3) -0.002(3) 0.020(2) -0.010(3)
C5 0.103(3) 0.091(3) 0.080(3) 0.001(3) 0.032(3) 0.003(3)
C4 0.114(4) 0.122(4) 0.068(3) 0.000(3) 0.027(3) 0.020(3)
C2 0.120(4) 0.086(3) 0.083(3) -0.011(3) -0.003(3) -0.009(3)
C3 0.109(4) 0.102(4) 0.068(3) -0.012(3) -0.010(3) 0.033(3)
C6B 0.119(14) 0.090(16) 0.083(11) 0.003(10) 0.025(9) -0.006(11)
C7B 0.174(13) 0.106(12) 0.093(14) -0.027(9) 0.020(10) 0.007(9)
C7A 0.196(18) 0.101(17) 0.121(14) -0.013(12) -0.021(12) 0.005(15)
C6A 0.113(13) 0.081(12) 0.061(12) -0.001(8) 0.013(7) 0.000(8)

loop_
_atom_type_symbol
_atom_type_description
_atom_type_scat_dispersion_real
_atom_type_scat_dispersion_imag
_atom_type_scat_source
C C 0.0033 0.0016 'International Tables Vol C Tables 4.2.6.8 and 6.1.1.4'
H H 0 0 'International Tables Vol C Tables 4.2.6.8 and 6.1.1.4'
Br Br -0.2901 2.4595 'International Tables Vol C Tables 4.2.6.8 and 6.1.1.4'
Co Co 0.3494 0.9721 'International Tables Vol C Tables 4.2.6.8 and 6.1.1.4'
N N 0.0061 0.0033 'International Tables Vol C Tables 4.2.6.8 and 6.1.1.4'

loop_
_geom_angle_atom_site_label_1
_geom_angle_atom_site_label_2
_geom_angle_atom_site_label_3
_geom_angle
_geom_angle_site_symmetry_1
_geom_angle_site_symmetry_3
Br1 Co1 Br1 117.01(4) . 2_755
N1 Co1 Br1 109.97(9) . 2_755
N1 Co1 Br1 108.07(9) . .
N1 Co1 Br1 109.97(9) 2_755 .
N1 Co1 Br1 108.07(9) 2_755 2_755
N1 Co1 N1 102.84(17) . 2_755
C1 N1 Co1 120.2(3) . .
C1 N1 C5 116.2(4) . .
C5 N1 Co1 123.6(3) . .
N1 C1 H1 118.4 . .
N1 C1 C2 123.2(4) . .
C2 C1 H1 118.4 . .
N1 C5 H5 118.5 . .
N1 C5 C4 123.0(4) . .
C4 C5 H5 118.5 . .
C5 C4 H4 119.6 . .
C5 C4 C3 120.8(4) . .
C3 C4 H4 119.6 . .
C1 C2 H2 119.7 . .
C1 C2 C3 120.6(5) . .
C3 C2 H2 119.7 . .
C4 C3 C2 116.1(4) . .
C4 C3 C6B 136.4(11) . .
C4 C3 C6A 109.4(10) . .
C2 C3 C6B 107.4(11) . .
C2 C3 C6A 134.5(10) . .
C3 C6B H6B 123.1 . .
C7B C6B C3 114(2) . .
C7B C6B H6B 123.1 . .
C6B C7B H7BA 120 . .
C6B C7B H7BB 120 . .
H7BA C7B H7BB 120 . .
H7AA C7A H7AB 120 . .
C6A C7A H7AA 120 . .
C6A C7A H7AB 120 . .
C3 C6A H6A 120.7 . .
C7A C6A C3 119(3) . .
C7A C6A H6A 120.7 . .

loop_
_geom_bond_atom_site_label_1
_geom_bond_atom_site_label_2
_geom_bond_distance
_geom_bond_site_symmetry_2
Br1 Co1 2.3584(6) .
Co1 Br1 2.3584(6) 2_755
Co1 N1 2.029(3) 2_755
Co1 N1 2.029(3) .
N1 C1 1.334(5) .
N1 C5 1.335(4) .
C1 H1 0.93 .
C1 C2 1.362(5) .
C5 H5 0.93 .
C5 C4 1.366(6) .
C4 H4 0.93 .
C4 C3 1.368(6) .
C2 H2 0.93 .
C2 C3 1.371(6) .
C3 C6B 1.58(2) .
C3 C6A 1.46(2) .
C6B H6B 0.93 .
C6B C7B 1.29(5) .
C7B H7BA 0.93 .
C7B H7BB 0.93 .
C7A H7AA 0.93 .
C7A H7AB 0.93 .
C7A C6A 1.28(6) .
C6A H6A 0.93 .

loop_
_geom_torsion_atom_site_label_1
_geom_torsion_atom_site_label_2
_geom_torsion_atom_site_label_3
_geom_torsion_atom_site_label_4
_geom_torsion
Co1 N1 C1 C2 -179.8(3)
Co1 N1 C5 C4 -178.8(3)
N1 C1 C2 C3 -1.7(7)
N1 C5 C4 C3 -1.1(7)
C1 N1 C5 C4 0.3(6)
C1 C2 C3 C4 0.8(7)
C1 C2 C3 C6B -179.9(10)
C1 C2 C3 C6A -179.6(11)
C5 N1 C1 C2 1.0(6)
C5 C4 C3 C2 0.5(7)
C5 C4 C3 C6B -178.5(13)
C5 C4 C3 C6A -179.2(9)
C4 C3 C6B C7B -1(2)
C4 C3 C6A C7A 170.2(17)
C2 C3 C6B C7B -179.9(14)
C2 C3 C6A C7A -9(3)
